data_7157347
loop_
_publ_author_name
'Zhou, Nengneng'
'Wu, Meixia'
'Zhang, Man'
'Zhou, Xiaoqiang'
'Zhou, Wei'

_publ_section_title
;
 TBPB-initiated cascade cyclization of
 3-arylethynyl-[1,1'-biphenyl]-2-carbonitriles with sulfinic acids: access
 to sulfone-containing cyclopenta[gh]phenanthridines.
;
_journal_issue 9
_journal_name_full 'Organic &amp; biomolecular chemistry'
_journal_page_first 1733
_journal_page_last 1737
_journal_paper_doi 10.1039/d0ob00119h
_journal_volume 18
_journal_year 2020
_chemical_formula_sum 'C27 H16 Br N O2 S'
_chemical_formula_weight 498.38
_space_group_crystal_system monoclinic
_space_group_IT_number 14
_space_group_name_Hall '-P 2yn'
_space_group_name_H-M_alt 'P 1 21/n 1'
_atom_sites_solution_hydrogens geom
_audit_creation_method SHELXL-2018/1
_audit_update_record
;
2019-09-10 deposited with the CCDC.	2020-02-12 downloaded from the CCDC.
;
_cell_angle_alpha 90
_cell_angle_beta 91.765(2)
_cell_angle_gamma 90
_cell_formula_units_Z 4
_cell_length_a 7.9131(3)
_cell_length_b 9.8841(5)
_cell_length_c 26.9679(12)
_cell_measurement_reflns_used 9661
_cell_measurement_temperature 273(2)
_cell_measurement_theta_max 27.53
_cell_measurement_theta_min 3.06
_cell_volume 2108.26(16)
_computing_cell_refinement 'Bruker SAINT'
_computing_data_collection 'Bruker APEX2'
_computing_data_reduction 'Bruker SAINT'
_computing_molecular_graphics 'Bruker SHELXTL'
_computing_publication_material 'Bruker SHELXTL'
_computing_structure_refinement 'SHELXL-2018/1 (Sheldrick, 2018)'
_computing_structure_solution 'SHELXS-97 (Sheldrick 2008)'
_diffrn_ambient_temperature 273(2)
_diffrn_measured_fraction_theta_full 0.989
_diffrn_measured_fraction_theta_max 0.989
_diffrn_measurement_device_type 'Bruker APEX-II CCD'
_diffrn_measurement_method '\f and \w scans'
_diffrn_radiation_type MoK\a
_diffrn_radiation_wavelength 0.71073
_diffrn_reflns_av_R_equivalents 0.0334
_diffrn_reflns_av_unetI/netI 0.0121
_diffrn_reflns_Laue_measured_fraction_full 0.989
_diffrn_reflns_Laue_measured_fraction_max 0.989
_diffrn_reflns_limit_h_max 10
_diffrn_reflns_limit_h_min -10
_diffrn_reflns_limit_k_max 12
_diffrn_reflns_limit_k_min -12
_diffrn_reflns_limit_l_max 35
_diffrn_reflns_limit_l_min -35
_diffrn_reflns_number 92260
_diffrn_reflns_point_group_measured_fraction_full 0.989
_diffrn_reflns_point_group_measured_fraction_max 0.989
_diffrn_reflns_theta_full 25.242
_diffrn_reflns_theta_max 27.550
_diffrn_reflns_theta_min 3.064
_exptl_absorpt_coefficient_mu 2.075
_exptl_crystal_colour colorless
_exptl_crystal_density_diffrn 1.570
_exptl_crystal_description block
_exptl_crystal_F_000 1008
_exptl_crystal_size_max 0.210
_exptl_crystal_size_mid 0.200
_exptl_crystal_size_min 0.200
_refine_diff_density_max 0.384
_refine_diff_density_min -0.796
_refine_diff_density_rms 0.054
_refine_ls_extinction_method none
_refine_ls_goodness_of_fit_ref 1.074
_refine_ls_hydrogen_treatment constr
_refine_ls_matrix_type full
_refine_ls_number_parameters 289
_refine_ls_number_reflns 4819
_refine_ls_number_restraints 0
_refine_ls_restrained_S_all 1.074
_refine_ls_R_factor_all 0.0532
_refine_ls_R_factor_gt 0.0441
_refine_ls_shift/su_max 0.002
_refine_ls_shift/su_mean 0.000
_refine_ls_structure_factor_coef Fsqd
_refine_ls_weighting_details 'w=1/[\s^2^(Fo^2^)+(0.0387P)^2^+2.1925P] where P=(Fo^2^+2Fc^2^)/3'
_refine_ls_weighting_scheme calc
_refine_ls_wR_factor_gt 0.1039
_refine_ls_wR_factor_ref 0.1105
_reflns_Friedel_coverage 0.000
_reflns_number_gt 4151
_reflns_number_total 4819
_reflns_threshold_expression 'I > 2\s(I)'
_cod_data_source_file d0ob00119h2.cif
_cod_data_source_block mo_20190821f_0m
_cod_depositor_comments
;Adding full bibliography for 7157347.cif.

 Adding full bibliography for 7157347.cif.
;
_cod_original_sg_symbol_H-M 'P 21/n'
_cod_database_code 7157347
_shelx_shelxl_version_number 2018/1
_shelx_space_group_comment
;
The symmetry employed for this shelxl refinement is uniquely defined
by the following loop, which should always be used as a source of
symmetry information in preference to the above space-group names.
They are only intended as comments.
;
_shelx_estimated_absorpt_t_min 0.670
_shelx_estimated_absorpt_t_max 0.682

loop_
_space_group_symop_operation_xyz
'x, y, z'
'-x+1/2, y+1/2, -z+1/2'
'-x, -y, -z'
'x-1/2, -y-1/2, z-1/2'

loop_
_atom_site_label
_atom_site_type_symbol
_atom_site_fract_x
_atom_site_fract_y
_atom_site_fract_z
_atom_site_U_iso_or_equiv
_atom_site_adp_type
_atom_site_occupancy
_atom_site_site_symmetry_order
_atom_site_calc_flag
_atom_site_refinement_flags_posn
_atom_site_refinement_flags_adp
_atom_site_refinement_flags_occupancy
_atom_site_disorder_assembly
_atom_site_disorder_group
Br1 Br 0.07553(5) 0.24453(4) 0.81966(2) 0.07207(14) Uani 1 1 d . . . . .
C1 C 0.8092(3) 0.6851(2) 0.59958(8) 0.0327(4) Uani 1 1 d . . . . .
C2 C 0.9685(3) 0.7357(2) 0.61506(10) 0.0441(5) Uani 1 1 d . . . . .
H2 H 1.035554 0.686489 0.637510 0.053 Uiso 1 1 calc R U . . .
C3 C 1.0258(4) 0.8572(3) 0.59728(11) 0.0521(6) Uani 1 1 d . . . . .
H3 H 1.131175 0.889616 0.607809 0.062 Uiso 1 1 calc R U . . .
C4 C 0.9270(4) 0.9317(3) 0.56368(10) 0.0529(7) Uani 1 1 d . . . . .
H4 H 0.966785 1.013794 0.551882 0.064 Uiso 1 1 calc R U . . .
C5 C 0.7713(4) 0.8850(2) 0.54779(9) 0.0468(6) Uani 1 1 d . . . . .
H5 H 0.706764 0.936028 0.525270 0.056 Uiso 1 1 calc R U . . .
C6 C 0.7079(3) 0.7615(2) 0.56497(8) 0.0355(5) Uani 1 1 d . . . . .
C7 C 0.5466(3) 0.7054(2) 0.54869(8) 0.0344(4) Uani 1 1 d . . . . .
C8 C 0.4228(3) 0.7588(3) 0.51487(10) 0.0472(6) Uani 1 1 d . . . . .
H8 H 0.439189 0.842623 0.500094 0.057 Uiso 1 1 calc R U . . .
C9 C 0.2791(3) 0.6859(3) 0.50420(10) 0.0523(7) Uani 1 1 d . . . . .
H9 H 0.198954 0.722676 0.482154 0.063 Uiso 1 1 calc R U . . .
C10 C 0.2463(3) 0.5573(3) 0.52502(9) 0.0455(6) Uani 1 1 d . . . . .
H10 H 0.147784 0.510194 0.516597 0.055 Uiso 1 1 calc R U . . .
C11 C 0.3643(3) 0.5044(2) 0.55802(8) 0.0348(5) Uani 1 1 d . . . . .
C12 C 0.5092(3) 0.5815(2) 0.56837(7) 0.0311(4) Uani 1 1 d . . . . .
C13 C 0.6173(3) 0.5144(2) 0.60360(7) 0.0294(4) Uani 1 1 d . . . . .
C14 C 0.5320(3) 0.3861(2) 0.61644(8) 0.0315(4) Uani 1 1 d . . . . .
C15 C 0.3855(3) 0.3804(2) 0.58867(8) 0.0349(5) Uani 1 1 d . . . . .
C16 C 0.5956(3) 0.2936(2) 0.65582(9) 0.0345(5) Uani 1 1 d . . . . .
C17 C 0.5816(3) 0.3328(3) 0.70461(9) 0.0434(5) Uani 1 1 d . . . . .
H17 H 0.534782 0.416433 0.711969 0.052 Uiso 1 1 calc R U . . .
C18 C 0.6372(4) 0.2477(3) 0.74292(12) 0.0619(9) Uani 1 1 d . . . . .
H18 H 0.625653 0.273524 0.775800 0.074 Uiso 1 1 calc R U . . .
C19 C 0.7091(4) 0.1257(3) 0.73182(15) 0.0736(11) Uani 1 1 d . . . . .
H19 H 0.747456 0.068880 0.757244 0.088 Uiso 1 1 calc R U . . .
C20 C 0.7245(4) 0.0873(3) 0.68358(17) 0.0746(11) Uani 1 1 d . . . . .
H20 H 0.773534 0.004303 0.676488 0.090 Uiso 1 1 calc R U . . .
C21 C 0.6684(4) 0.1697(3) 0.64506(12) 0.0544(7) Uani 1 1 d . . . . .
H21 H 0.679295 0.142412 0.612308 0.065 Uiso 1 1 calc R U . . .
C22 C 0.1815(3) 0.2388(2) 0.65223(9) 0.0358(5) Uani 1 1 d . . . . .
C23 C 0.0807(3) 0.3403(2) 0.67084(10) 0.0407(5) Uani 1 1 d . . . . .
H23 H 0.035550 0.406769 0.649954 0.049 Uiso 1 1 calc R U . . .
C24 C 0.0482(3) 0.3412(2) 0.72079(10) 0.0444(6) Uani 1 1 d . . . . .
H24 H -0.017727 0.409239 0.734117 0.053 Uiso 1 1 calc R U . . .
C25 C 0.1151(3) 0.2397(2) 0.75088(10) 0.0420(5) Uani 1 1 d . . . . .
C26 C 0.2085(3) 0.1361(3) 0.73193(10) 0.0457(6) Uani 1 1 d . . . . .
H26 H 0.247610 0.066468 0.752436 0.055 Uiso 1 1 calc R U . . .
C27 C 0.2439(3) 0.1361(2) 0.68192(10) 0.0424(5) Uani 1 1 d . . . . .
H27 H 0.309102 0.067606 0.668613 0.051 Uiso 1 1 calc R U . . .
N1 N 0.7628(2) 0.56072(18) 0.61956(7) 0.0324(4) Uani 1 1 d . . . . .
O1 O 0.0931(3) 0.2899(2) 0.56018(8) 0.0644(6) Uani 1 1 d . . . . .
O2 O 0.3204(3) 0.1223(2) 0.57759(7) 0.0582(5) Uani 1 1 d . . . . .
S1 S 0.23779(8) 0.24688(6) 0.58951(2) 0.04327(16) Uani 1 1 d . . . . .

loop_
_atom_site_aniso_label
_atom_site_aniso_U_11
_atom_site_aniso_U_22
_atom_site_aniso_U_33
_atom_site_aniso_U_23
_atom_site_aniso_U_13
_atom_site_aniso_U_12
Br1 0.0713(2) 0.0968(3) 0.04865(19) 0.00102(16) 0.01057(15) -0.02562(18)
C1 0.0352(11) 0.0295(10) 0.0336(10) -0.0002(8) 0.0020(8) -0.0024(8)
C2 0.0436(13) 0.0391(12) 0.0493(14) 0.0001(10) -0.0024(11) -0.0079(10)
C3 0.0509(15) 0.0456(14) 0.0596(16) -0.0027(12) 0.0003(12) -0.0198(12)
C4 0.0731(18) 0.0359(13) 0.0500(15) 0.0021(11) 0.0064(13) -0.0211(12)
C5 0.0658(16) 0.0318(11) 0.0426(13) 0.0064(10) 0.0003(11) -0.0047(11)
C6 0.0440(12) 0.0293(10) 0.0332(11) 0.0004(8) 0.0037(9) -0.0012(9)
C7 0.0412(11) 0.0332(10) 0.0287(10) 0.0024(8) 0.0013(8) 0.0044(9)
C8 0.0516(15) 0.0440(13) 0.0455(13) 0.0139(11) -0.0036(11) 0.0077(11)
C9 0.0461(14) 0.0629(17) 0.0472(14) 0.0131(13) -0.0116(11) 0.0116(13)
C10 0.0357(12) 0.0611(16) 0.0392(12) 0.0050(11) -0.0083(9) -0.0021(11)
C11 0.0326(10) 0.0434(12) 0.0283(10) 0.0008(9) -0.0008(8) -0.0013(9)
C12 0.0326(10) 0.0327(10) 0.0278(9) 0.0017(8) -0.0011(8) 0.0020(8)
C13 0.0322(10) 0.0280(10) 0.0279(9) 0.0007(8) 0.0003(8) 0.0001(8)
C14 0.0324(10) 0.0301(10) 0.0318(10) 0.0011(8) -0.0006(8) -0.0031(8)
C15 0.0332(11) 0.0384(11) 0.0330(10) 0.0025(9) -0.0023(8) -0.0073(9)
C16 0.0301(10) 0.0280(10) 0.0450(12) 0.0080(9) -0.0061(9) -0.0074(8)
C17 0.0440(13) 0.0433(13) 0.0423(12) 0.0062(10) -0.0096(10) -0.0102(10)
C18 0.0598(18) 0.071(2) 0.0532(16) 0.0237(14) -0.0206(13) -0.0251(15)
C19 0.0567(18) 0.062(2) 0.100(3) 0.0505(19) -0.0333(18) -0.0217(15)
C20 0.0585(19) 0.0383(15) 0.126(3) 0.0237(18) -0.017(2) 0.0047(13)
C21 0.0533(15) 0.0383(13) 0.0715(18) 0.0032(13) -0.0007(13) 0.0046(11)
C22 0.0291(10) 0.0334(11) 0.0448(12) 0.0041(9) -0.0020(9) -0.0105(8)
C23 0.0324(11) 0.0328(11) 0.0566(14) 0.0088(10) -0.0021(10) -0.0020(9)
C24 0.0358(12) 0.0348(12) 0.0631(16) -0.0009(11) 0.0086(11) -0.0024(9)
C25 0.0340(11) 0.0467(13) 0.0454(13) 0.0040(10) 0.0031(10) -0.0145(10)
C26 0.0371(12) 0.0442(13) 0.0556(15) 0.0163(11) -0.0023(10) -0.0009(10)
C27 0.0365(12) 0.0340(11) 0.0567(14) 0.0057(10) 0.0032(10) 0.0008(9)
N1 0.0313(9) 0.0294(9) 0.0365(9) 0.0028(7) -0.0019(7) -0.0014(7)
O1 0.0521(11) 0.0846(15) 0.0548(11) 0.0112(11) -0.0232(9) -0.0267(11)
O2 0.0702(13) 0.0472(11) 0.0578(11) -0.0168(9) 0.0096(10) -0.0192(9)
S1 0.0426(3) 0.0467(3) 0.0401(3) -0.0015(2) -0.0052(2) -0.0178(3)

loop_
_atom_type_symbol
_atom_type_description
_atom_type_scat_dispersion_real
_atom_type_scat_dispersion_imag
_atom_type_scat_source
C C 0.0033 0.0016 'International Tables Vol C Tables 4.2.6.8 and 6.1.1.4'
H H 0.0000 0.0000 'International Tables Vol C Tables 4.2.6.8 and 6.1.1.4'
N N 0.0061 0.0033 'International Tables Vol C Tables 4.2.6.8 and 6.1.1.4'
O O 0.0106 0.0060 'International Tables Vol C Tables 4.2.6.8 and 6.1.1.4'
S S 0.1246 0.1234 'International Tables Vol C Tables 4.2.6.8 and 6.1.1.4'
Br Br -0.2901 2.4595 'International Tables Vol C Tables 4.2.6.8 and 6.1.1.4'

loop_
_geom_angle_atom_site_label_1
_geom_angle_atom_site_label_2
_geom_angle_atom_site_label_3
_geom_angle
_geom_angle_site_symmetry_1
_geom_angle_site_symmetry_3
_geom_angle_publ_flag
N1 C1 C2 116.2(2) . . ?
N1 C1 C6 124.73(19) . . ?
C2 C1 C6 119.0(2) . . ?
C3 C2 C1 120.6(2) . . ?
C3 C2 H2 119.7 . . ?
C1 C2 H2 119.7 . . ?
C2 C3 C4 120.4(2) . . ?
C2 C3 H3 119.8 . . ?
C4 C3 H3 119.8 . . ?
C5 C4 C3 120.5(2) . . ?
C5 C4 H4 119.8 . . ?
C3 C4 H4 119.8 . . ?
C4 C5 C6 121.1(2) . . ?
C4 C5 H5 119.5 . . ?
C6 C5 H5 119.5 . . ?
C5 C6 C1 118.5(2) . . ?
C5 C6 C7 123.6(2) . . ?
C1 C6 C7 117.84(19) . . ?
C12 C7 C8 115.4(2) . . ?
C12 C7 C6 115.09(19) . . ?
C8 C7 C6 129.5(2) . . ?
C9 C8 C7 119.4(2) . . ?
C9 C8 H8 120.3 . . ?
C7 C8 H8 120.3 . . ?
C8 C9 C10 123.4(2) . . ?
C8 C9 H9 118.3 . . ?
C10 C9 H9 118.3 . . ?
C11 C10 C9 118.0(2) . . ?
C11 C10 H10 121.0 . . ?
C9 C10 H10 121.0 . . ?
C10 C11 C12 117.3(2) . . ?
C10 C11 C15 137.6(2) . . ?
C12 C11 C15 105.12(18) . . ?
C7 C12 C11 126.5(2) . . ?
C7 C12 C13 122.9(2) . . ?
C11 C12 C13 110.60(19) . . ?
N1 C13 C12 124.40(19) . . ?
N1 C13 C14 128.97(19) . . ?
C12 C13 C14 106.62(17) . . ?
C15 C14 C16 129.40(19) . . ?
C15 C14 C13 107.04(18) . . ?
C16 C14 C13 123.35(18) . . ?
C14 C15 C11 110.59(19) . . ?
C14 C15 S1 125.26(17) . . ?
C11 C15 S1 124.14(16) . . ?
C17 C16 C21 119.6(2) . . ?
C17 C16 C14 118.4(2) . . ?
C21 C16 C14 122.0(2) . . ?
C16 C17 C18 120.3(3) . . ?
C16 C17 H17 119.8 . . ?
C18 C17 H17 119.8 . . ?
C19 C18 C17 119.5(3) . . ?
C19 C18 H18 120.2 . . ?
C17 C18 H18 120.2 . . ?
C20 C19 C18 120.2(3) . . ?
C20 C19 H19 119.9 . . ?
C18 C19 H19 119.9 . . ?
C19 C20 C21 121.1(3) . . ?
C19 C20 H20 119.4 . . ?
C21 C20 H20 119.4 . . ?
C20 C21 C16 119.2(3) . . ?
C20 C21 H21 120.4 . . ?
C16 C21 H21 120.4 . . ?
C27 C22 C23 121.6(2) . . ?
C27 C22 S1 119.64(19) . . ?
C23 C22 S1 118.70(18) . . ?
C24 C23 C22 119.1(2) . . ?
C24 C23 H23 120.5 . . ?
C22 C23 H23 120.5 . . ?
C23 C24 C25 119.2(2) . . ?
C23 C24 H24 120.4 . . ?
C25 C24 H24 120.4 . . ?
C26 C25 C24 121.6(2) . . ?
C26 C25 Br1 119.46(19) . . ?
C24 C25 Br1 119.0(2) . . ?
C25 C26 C27 119.4(2) . . ?
C25 C26 H26 120.3 . . ?
C27 C26 H26 120.3 . . ?
C22 C27 C26 119.1(2) . . ?
C22 C27 H27 120.4 . . ?
C26 C27 H27 120.4 . . ?
C13 N1 C1 115.04(18) . . ?
O2 S1 O1 119.45(14) . . ?
O2 S1 C15 109.41(12) . . ?
O1 S1 C15 106.78(12) . . ?
O2 S1 C22 107.85(12) . . ?
O1 S1 C22 108.73(13) . . ?
C15 S1 C22 103.47(10) . . ?

loop_
_geom_bond_atom_site_label_1
_geom_bond_atom_site_label_2
_geom_bond_distance
_geom_bond_site_symmetry_2
_geom_bond_publ_flag
Br1 C25 1.891(3) . ?
C1 N1 1.396(3) . ?
C1 C2 1.407(3) . ?
C1 C6 1.427(3) . ?
C2 C3 1.375(3) . ?
C2 H2 0.9300 . ?
C3 C4 1.389(4) . ?
C3 H3 0.9300 . ?
C4 C5 1.372(4) . ?
C4 H4 0.9300 . ?
C5 C6 1.404(3) . ?
C5 H5 0.9300 . ?
C6 C7 1.448(3) . ?
C7 C12 1.371(3) . ?
C7 C8 1.420(3) . ?
C8 C9 1.369(4) . ?
C8 H8 0.9300 . ?
C9 C10 1.417(4) . ?
C9 H9 0.9300 . ?
C10 C11 1.374(3) . ?
C10 H10 0.9300 . ?
C11 C12 1.398(3) . ?
C11 C15 1.485(3) . ?
C12 C13 1.422(3) . ?
C13 N1 1.300(3) . ?
C13 C14 1.482(3) . ?
C14 C15 1.362(3) . ?
C14 C16 1.478(3) . ?
C15 S1 1.763(2) . ?
C16 C17 1.379(3) . ?
C16 C21 1.388(4) . ?
C17 C18 1.393(4) . ?
C17 H17 0.9300 . ?
C18 C19 1.370(5) . ?
C18 H18 0.9300 . ?
C19 C20 1.364(6) . ?
C19 H19 0.9300 . ?
C20 C21 1.382(4) . ?
C20 H20 0.9300 . ?
C21 H21 0.9300 . ?
C22 C27 1.375(3) . ?
C22 C23 1.385(3) . ?
C22 S1 1.764(2) . ?
C23 C24 1.379(4) . ?
C23 H23 0.9300 . ?
C24 C25 1.385(4) . ?
C24 H24 0.9300 . ?
C25 C26 1.371(4) . ?
C26 C27 1.386(4) . ?
C26 H26 0.9300 . ?
C27 H27 0.9300 . ?
O1 S1 1.436(2) . ?
O2 S1 1.435(2) . ?
